data_1000027
loop_
_publ_author_name
'Rentzeperis, P J'
'Soldatos, C T'

_publ_section_title
;
The Crystal Structure of the Anhydrous Magnesium Sulfate
;
_journal_coden_ASTM ACCRA9
_journal_name_full 'Acta Crystallographica (1,1948-23,1967)'
_journal_page_first 686
_journal_page_last 688
_journal_paper_doi 10.1107/S0365110X58001857
_journal_volume 11
_journal_year 1958
_chemical_formula_structural 'Mg S O4'
_chemical_formula_sum 'Mg O4 S'
_chemical_name_systematic 'Magnesium sulfate'
_space_group_IT_number 63
_symmetry_cell_setting orthorhombic
_symmetry_Int_Tables_number 63
_symmetry_space_group_name_Hall '-C 2c 2'
_symmetry_space_group_name_H-M 'C m c m'
_cell_angle_alpha 90
_cell_angle_beta 90
_cell_angle_gamma 90
_cell_formula_units_Z 4
_cell_length_a 5.182(15)
_cell_length_b 7.893(2)
_cell_length_c 6.506(16)
_cell_volume 266.1
_cod_database_code 1000027

loop_
_symmetry_equiv_pos_as_xyz
x,y,z
x,-y,-z
x,y,1/2-z
x,-y,1/2+z
-x,-y,-z
-x,y,z
-x,-y,1/2+z
-x,y,1/2-z
1/2+x,1/2+y,z
1/2+x,1/2-y,-z
1/2+x,1/2+y,1/2-z
1/2+x,1/2-y,1/2+z
1/2-x,1/2-y,-z
1/2-x,1/2+y,z
1/2-x,1/2-y,1/2+z
1/2-x,1/2+y,1/2-z

loop_
_atom_site_label
_atom_site_type_symbol
_atom_site_symmetry_multiplicity
_atom_site_Wyckoff_symbol
_atom_site_fract_x
_atom_site_fract_y
_atom_site_fract_z
_atom_site_occupancy
_atom_site_attached_hydrogens
_atom_site_calc_flag
Mg1 Mg2+ 4 a 0. 0. 0. 1. 0 d
S1 S6+ 4 c 0. 0.37 0.25 1. 0 d
O1 O2- 8 f 0. 0.25 0.06 1. 0 d
O2 O2- 8 g 0.25 0.47 0.25 1. 0 d

loop_
_atom_type_symbol
_atom_type_oxidation_number
Mg2+ 2.000
S6+ 6.000
O2- -2.000
